data_1537146
loop_
_publ_author_name
'Rosu, C.'
'Crans, D.C.'
'Weakley, T.J.R.'

_publ_section_title
;
 Rational synthesis and X-ray structure of (Mn(II)4 (H2 O)2 (As(V) W9
 O34)2)(10-) from (As(III)4 W40 O140)(28-), (Mn O4)(-) and Mn(2+)
;
_journal_name_full Polyhedron
_journal_page_first 959
_journal_page_last 962
_journal_volume 21
_journal_year 2002
_chemical_formula_sum 'As2 H74 K Mn4 Na9 O105 W18'
_chemical_name_systematic 'K Na9 (Mn4 (H2 O)2 (As W9 O34)2) (H2 O)35'
_space_group_IT_number 2
_symmetry_space_group_name_Hall '-P 1'
_symmetry_space_group_name_H-M 'P -1'
_cell_angle_alpha 98.876
_cell_angle_beta 105.682
_cell_angle_gamma 113.29
_cell_formula_units_Z 1
_cell_length_a 11.6368
_cell_length_b 14.2113
_cell_length_c 17.6343
_cell_volume 2463.886
_citation_journal_id_ASTM PLYHDE
_cod_data_source_file Rosu_PLYHDE_2002_434.cif
_cod_data_source_block H74As2K1Mn4Na9O105W18
_cod_original_formula_sum 'H74 As2 K1 Mn4 Na9 O105 W18'
_cod_database_code 1537146

loop_
_symmetry_equiv_pos_as_xyz
x,y,z
-x,-y,-z

loop_
_atom_site_label
_atom_site_type_symbol
_atom_site_fract_x
_atom_site_fract_y
_atom_site_fract_z
_atom_site_occupancy
_atom_site_U_iso_or_equiv
Na2 Na+1 0.048 0.6026 0.8076 1 0.0
O44 O-2 -0.1512 -0.0729 0.5619 1 0.0
Mn1 Mn+2 0.4771 0.36857 0.46285 1 0.0
O17 O-2 0.1992 0.357 0.7091 1 0.0
O30 O-2 0.4686 0.0792 0.5658 1 0.0
O10 O-2 0.9216 0.7143 0.8139 1 0.0
O24 O-2 0.782 0.7977 0.7314 1 0.0
O25 O-2 0.5206 0.7062 0.6476 1 0.0
O33 O-2 0.306 0.5557 0.4717 1 0.0
W7 W+6 0.85039 0.70608 0.69423 1 0.0
O42 O-2 0.2204 0.7739 0.8048 1 0.0
W3 W+6 0.75827 0.37376 0.79415 1 0.0
O19 O-2 0.2298 0.2847 0.5695 1 0.0
W8 W+6 0.80127 0.42747 0.615 1 0.0
O31 O-2 0.4335 0.2435 0.5148 1 0.0
O15 O-2 0.6268 0.3993 0.6673 1 0.0
O22 O-2 0.2685 0.5107 0.6344 1 0.0
O41 O-2 0.138 0.6063 0.948 1 0.0
O52 O-2 0.577 0.1356 0.3814 1 0.0
O45 O-2 0.792 0.5585 1.0682 1 0.0
O5 O-2 0.3923 0.4888 0.8462 1 0.0
O27 O-2 0.869 0.5745 0.6755 1 0.0
O8 O-2 0.828 0.5251 0.8362 1 0.0
O12 O-2 0.8568 0.3448 0.8692 1 0.0
O26 O-2 0.9962 0.7972 0.6888 1 0.0
O14 O-2 0.6445 0.2404 0.7141 1 0.0
Mn2 Mn+2 0.2441 0.41574 0.51929 1 0.0
O54 O-2 0.311 0.021 0.729 0.5 0.0
O29 O-2 0.6855 0.2765 0.5826 1 0.0
Na4 Na+1 0.8712 1.079 0.6586 1 0.0
O55 O-2 0.7897 0.3061 0.3593 1 0.0
Na1 Na+1 0.9837 0.7335 1.1172 1 0.0
As1 As+5 0.54853 0.47672 0.66687 1 0.0
O34 O-2 0.4726 0.4751 0.5723 1 0.0
O40 O-2 0.7544 1.1145 0.5434 1 0.0
O23 O-2 0.6105 0.864 0.7911 1 0.0
O3 O-2 0.616 0.3659 0.8283 1 0.0
O36 O-2 0.8208 0.8032 1.1213 1 0.0
O20 O-2 0.2005 0.5522 0.77 1 0.0
O18 O-2 0.3891 0.2125 0.6526 1 0.0
W1 W+6 0.49894 0.41803 0.8584 1 0.0
O9 O-2 0.7366 0.7479 0.8614 1 0.0
W5 W+6 0.30467 0.51171 0.73916 1 0.0
O47 O-2 0.0731 -0.1101 0.5342 1 0.0
O53 O-2 0.409 1.079 0.875 0.5 0.0
W4 W+6 0.25888 0.25828 0.66596 1 0.0
O38 O-2 1.1713 0.8932 1.1275 1 0.0
O16 O-2 0.1227 0.1388 0.6488 1 0.0
O39 O-2 0.6845 1.0486 0.7031 1 0.0
W6 W+6 0.61292 0.7458 0.75449 1 0.0
O21 O-2 0.4714 0.6432 0.7762 1 0.0
O1 O-2 0.5125 0.4007 0.9542 1 0.0
Na3 Na+1 0.0731 -0.0373 0.6612 1 0.0
O32 O-2 0.2692 0.3399 0.4111 1 0.0
O6 O-2 0.4421 0.4317 0.7156 1 0.0
W9 W+6 0.51565 0.21308 0.60197 1 0.0
O4 O-2 0.3541 0.2867 0.7886 1 0.0
O46 O-2 0.594 0.7488 0.9711 1 0.0
Na5 Na+1 0.3374 0.9197 0.9372 0.5 0.0
O28 O-2 0.93 0.4294 0.5865 1 0.0
O35 O-2 0.0334 0.3614 0.4812 1 0.0
O43 O-2 -0.024 0.0106 0.7566 1 0.0
O2 O-2 0.6542 0.5553 0.8866 1 0.0
O37 O-2 1.0255 0.7384 1.2598 1 0.0
O48 O-2 0.137 0.9338 0.8997 0.5 0.0
O50 O-2 0.46 1.0816 1.0635 0.5 0.0
O11 O-2 0.6638 0.6015 0.726 1 0.0
O51 O-2 1.128 1.0346 1.0423 1 0.0
O13 O-2 0.8627 0.4091 0.7268 1 0.0
O49 O-2 0.309 0.8223 1.0347 0.5 0.0
W2 W+6 0.81204 0.65257 0.87323 1 0.0
O7 O-2 0.9249 0.7067 0.9711 1 0.0
